data_4123770
loop_
_publ_author_name
'Shopov, Dimitar Y.'
'Rudshteyn, Benjamin'
'Campos, Jes\'us'
'Batista, Victor S.'
'Crabtree, Robert H.'
'Brudvig, Gary W.'

_publ_contact_author
;
 Dr. Robert H. Crabtree           
 The Department of Chemistry 
 Yale University 
 P. O. Box 208107 
 New Haven 
 Connecticut 06520 USA.
;
_publ_section_title
;
 Stable Iridium(IV) Complexes of an Oxidation-Resistant Pyridine-Alkoxide
 Ligand: Highly Divergent Redox Properties Depending on the Isomeric Form
 Adopted.
;
_journal_issue 22
_journal_name_full 'Journal of the American Chemical Society'
_journal_page_first 7243
_journal_page_last 7250
_journal_paper_doi 10.1021/jacs.5b04185
_journal_volume 137
_journal_year 2015
_chemical_formula_sum 'C25 H32 Cl2 F6 Ir N3 O3 P'
_chemical_formula_weight 830.61
_chemical_name_systematic
; 
 ? 
;
_space_group_IT_number 14
_symmetry_cell_setting monoclinic
_symmetry_space_group_name_Hall '-P 2yn'
_symmetry_space_group_name_H-M 'P 1 21/n 1'
_atom_sites_solution_hydrogens geom
_atom_sites_solution_primary direct
_atom_sites_solution_secondary difmap
_audit_creation_method SHELXL-97
_cell_angle_alpha 90.00
_cell_angle_beta 93.829(7)
_cell_angle_gamma 90.00
_cell_formula_units_Z 4
_cell_length_a 9.6999(2)
_cell_length_b 13.7566(3)
_cell_length_c 22.4829(16)
_cell_measurement_reflns_used 80018
_cell_measurement_temperature 93
_cell_measurement_theta_max 27.5
_cell_measurement_theta_min 3.1
_cell_volume 2993.4(2)
_computing_cell_refinement 'CrystalClear-SM Expert 2.0 r12 '
_computing_data_collection 'CrystalClear-SM Expert 2.0 r12 '
_computing_data_reduction 'CrystalClear-SM Expert 2.0 r12 '
_computing_molecular_graphics 'Olex2 (Dolomanov et al., 2009)'
_computing_publication_material 'Olex2 (Dolomanov et al., 2009)'
_computing_structure_refinement 'olex2.refine (Bourhis et al., 2013)'
_computing_structure_solution 'olex2.solve (Bourhis et al., 2013)'
_diffrn_ambient_temperature 93
_diffrn_measured_fraction_theta_full 0.999
_diffrn_measured_fraction_theta_max 0.999
_diffrn_measurement_device
;
Crystal Goniometer
;
_diffrn_measurement_device_type
;
Rigaku RAXIS conversion
;
_diffrn_measurement_method 'profile data from \w-scans'
_diffrn_measurement_specimen_support Loop
_diffrn_radiation_monochromator graphite
_diffrn_radiation_source 'fine-focus sealed tube'
_diffrn_radiation_type MoK\a
_diffrn_radiation_wavelength 0.71075
_diffrn_reflns_av_R_equivalents 0.0446
_diffrn_reflns_av_sigmaI/netI 0.0166
_diffrn_reflns_limit_h_max 12
_diffrn_reflns_limit_h_min -12
_diffrn_reflns_limit_k_max 17
_diffrn_reflns_limit_k_min -17
_diffrn_reflns_limit_l_max 29
_diffrn_reflns_limit_l_min -29
_diffrn_reflns_number 103469
_diffrn_reflns_theta_full 27.48
_diffrn_reflns_theta_max 27.48
_diffrn_reflns_theta_min 3.07
_exptl_absorpt_coefficient_mu 4.762
_exptl_absorpt_correction_T_max 0.7019
_exptl_absorpt_correction_T_min 0.4072
_exptl_absorpt_correction_type multi-scan
_exptl_absorpt_process_details 'Jacobson, R. (1998) Private Communication'
_exptl_crystal_colour Red
_exptl_crystal_density_diffrn 1.843
_exptl_crystal_density_method 'not measured'
_exptl_crystal_description Block
_exptl_crystal_F_000 1628
_exptl_crystal_size_max 0.23
_exptl_crystal_size_mid 0.15
_exptl_crystal_size_min 0.08
_refine_diff_density_max 1.352
_refine_diff_density_min -1.175
_refine_diff_density_rms 0.089
_refine_ls_extinction_method none
_refine_ls_goodness_of_fit_ref 1.140
_refine_ls_hydrogen_treatment constr
_refine_ls_matrix_type full
_refine_ls_number_parameters 376
_refine_ls_number_reflns 6861
_refine_ls_number_restraints 0
_refine_ls_restrained_S_all 1.140
_refine_ls_R_factor_all 0.0240
_refine_ls_R_factor_gt 0.0204
_refine_ls_shift/su_max 0.002
_refine_ls_shift/su_mean 0.000
_refine_ls_structure_factor_coef Fsqd
_refine_ls_weighting_details 'calc w=1/[\s^2^(Fo^2^)+(0.0140P)^2^+4.1180P] where P=(Fo^2^+2Fc^2^)/3'
_refine_ls_weighting_scheme calc
_refine_ls_wR_factor_gt 0.0431
_refine_ls_wR_factor_ref 0.0441
_reflns_number_gt 6263
_reflns_number_total 6861
_reflns_threshold_expression >2sigma(I)
_cod_data_source_file ja5b04185_si_005.cif
_cod_data_source_block fac
_cod_depositor_comments
;
The following automatic conversions were performed:

'_symmetry_cell_setting' value 'Monoclinic' changed to 'monoclinic'
according to
/usr/data/users/saulius/crontab/automatic-downloads/rss-feeds/ACS/lib/dictionaries/cif_core.dic
dictionary named 'cif_core.dic' version 2.4.2 from 2011-04-26.

'_exptl_absorpt_correction_type' value 'Multi-scan' changed to
'multi-scan' according to
/usr/data/users/saulius/crontab/automatic-downloads/rss-feeds/ACS/lib/dictionaries/cif_core.dic
dictionary named 'cif_core.dic' version 2.4.2 from 2011-04-26.

Automatic conversion script
Id: cif_fix_values 3271 2015-04-21 07:52:19Z andrius 

 Adding full bibliography for 4123768--4123770.cif.
;
_cod_original_sg_symbol_H-M 'P 21/n'
_cod_database_code 4123770

loop_
_symmetry_equiv_pos_as_xyz
'x, y, z'
'-x+1/2, y+1/2, -z+1/2'
'-x, -y, -z'
'x-1/2, -y-1/2, z-1/2'

loop_
_atom_site_label
_atom_site_type_symbol
_atom_site_fract_x
_atom_site_fract_y
_atom_site_fract_z
_atom_site_U_iso_or_equiv
_atom_site_adp_type
_atom_site_occupancy
_atom_site_symmetry_multiplicity
_atom_site_calc_flag
_atom_site_refinement_flags
_atom_site_disorder_assembly
_atom_site_disorder_group
Ir1 Ir 0.720174(9) 0.718677(7) 0.343033(4) 0.01641(3) Uani 1 1 d . A 2
N1 N 0.7563(2) 0.68523(15) 0.25609(9) 0.0204(4) Uani 1 1 d . A 2
N2 N 0.5787(2) 0.82708(15) 0.32543(9) 0.0193(4) Uani 1 1 d . A 2
N3 N 0.5774(2) 0.61306(15) 0.36009(9) 0.0203(4) Uani 1 1 d . A 2
O1 O 0.86679(19) 0.81305(13) 0.32986(8) 0.0240(4) Uani 1 1 d . A 2
O2 O 0.70667(18) 0.76587(13) 0.42426(7) 0.0210(4) Uani 1 1 d . A 2
O3 O 0.84654(19) 0.61203(13) 0.36611(8) 0.0237(4) Uani 1 1 d . A 2
P1 P 0.32585(7) 0.71221(5) 0.13229(3) 0.01857(13) Uani 1 1 d . B 2
F1 F 0.40091(18) 0.62694(12) 0.09912(8) 0.0361(4) Uani 1 1 d . B 2
F2 F 0.47034(17) 0.76603(12) 0.14509(7) 0.0308(4) Uani 1 1 d . B 2
F3 F 0.30087(18) 0.76972(12) 0.07048(7) 0.0324(4) Uani 1 1 d . B 2
F4 F 0.17995(17) 0.65800(13) 0.11892(7) 0.0339(4) Uani 1 1 d . B 2
F5 F 0.34893(17) 0.65538(13) 0.19460(7) 0.0336(4) Uani 1 1 d . B 2
F6 F 0.24860(19) 0.79756(12) 0.16554(7) 0.0360(4) Uani 1 1 d . B 2
C1 C 0.6798(3) 0.62530(19) 0.22009(12) 0.0255(6) Uani 1 1 d . A 2
H1 H 0.6019 0.5962 0.2343 0.031 Uiso 1 1 calc R A 2
C2 C 0.7134(3) 0.6057(2) 0.16276(13) 0.0332(7) Uani 1 1 d . A 2
H2 H 0.6596 0.5637 0.1385 0.040 Uiso 1 1 calc R A 2
C3 C 0.8290(3) 0.6499(2) 0.14198(13) 0.0357(7) Uani 1 1 d . A 2
H3 H 0.8535 0.6382 0.1033 0.043 Uiso 1 1 calc R A 2
C4 C 0.9076(3) 0.7115(2) 0.17895(13) 0.0313(6) Uani 1 1 d . A 2
H4 H 0.9854 0.7415 0.1653 0.038 Uiso 1 1 calc R A 2
C5 C 0.8702(3) 0.72850(19) 0.23669(11) 0.0238(5) Uani 1 1 d . A 2
C6 C 0.9507(3) 0.79194(19) 0.28171(11) 0.0226(5) Uani 1 1 d . A 2
C7 C 1.0822(3) 0.7377(2) 0.30499(13) 0.0292(6) Uani 1 1 d . A 2
H7A H 1.1335 0.7775 0.3337 0.044 Uiso 1 1 calc R A 2
H7B H 1.1381 0.7240 0.2724 0.044 Uiso 1 1 calc R A 2
H7C H 1.0571 0.6779 0.3234 0.044 Uiso 1 1 calc R A 2
C8 C 0.9897(3) 0.8896(2) 0.25475(13) 0.0314(6) Uani 1 1 d . A 2
H8A H 0.9083 0.9200 0.2366 0.047 Uiso 1 1 calc R A 2
H8B H 1.0550 0.8791 0.2252 0.047 Uiso 1 1 calc R A 2
H8C H 1.0301 0.9309 0.2856 0.047 Uiso 1 1 calc R A 2
C9 C 0.5263(3) 0.8534(2) 0.27085(12) 0.0270(6) Uani 1 1 d . A 2
H9 H 0.5584 0.8233 0.2374 0.032 Uiso 1 1 calc R A 2
C10 C 0.4260(3) 0.9242(2) 0.26357(13) 0.0343(7) Uani 1 1 d . A 2
H10 H 0.3905 0.9416 0.2256 0.041 Uiso 1 1 calc R A 2
C11 C 0.3792(3) 0.9688(2) 0.31316(13) 0.0343(7) Uani 1 1 d . A 2
H11 H 0.3109 1.0163 0.3090 0.041 Uiso 1 1 calc R A 2
C12 C 0.4342(3) 0.9427(2) 0.36914(12) 0.0271(6) Uani 1 1 d . A 2
H12 H 0.4032 0.9725 0.4029 0.032 Uiso 1 1 calc R A 2
C13 C 0.5359(3) 0.87152(18) 0.37477(11) 0.0193(5) Uani 1 1 d . A 2
C14 C 0.6066(3) 0.83913(18) 0.43373(11) 0.0197(5) Uani 1 1 d . A 2
C15 C 0.6833(3) 0.92507(19) 0.46342(12) 0.0249(6) Uani 1 1 d . A 2
H15A H 0.7274 0.9047 0.5008 0.037 Uiso 1 1 calc R A 2
H15B H 0.6188 0.9762 0.4701 0.037 Uiso 1 1 calc R A 2
H15C H 0.7518 0.9483 0.4380 0.037 Uiso 1 1 calc R A 2
C16 C 0.5022(3) 0.7970(2) 0.47469(13) 0.0286(6) Uani 1 1 d . A 2
H16A H 0.4584 0.7412 0.4561 0.043 Uiso 1 1 calc R A 2
H16B H 0.4337 0.8452 0.4818 0.043 Uiso 1 1 calc R A 2
H16C H 0.5490 0.7782 0.5119 0.043 Uiso 1 1 calc R A 2
C17 C 0.4385(3) 0.6180(2) 0.34804(13) 0.0269(6) Uani 1 1 d . A 2
H17 H 0.4014 0.6700 0.3260 0.032 Uiso 1 1 calc R A 2
C18 C 0.3514(3) 0.5476(2) 0.36771(14) 0.0334(7) Uani 1 1 d . A 2
H18 H 0.2564 0.5518 0.3590 0.040 Uiso 1 1 calc R A 2
C19 C 0.4079(3) 0.4701(2) 0.40081(13) 0.0344(7) Uani 1 1 d . A 2
H19 H 0.3509 0.4225 0.4153 0.041 Uiso 1 1 calc R A 2
C20 C 0.5496(3) 0.4645(2) 0.41189(12) 0.0300(6) Uani 1 1 d . A 2
H20 H 0.5886 0.4125 0.4334 0.036 Uiso 1 1 calc R A 2
C21 C 0.6333(3) 0.53680(18) 0.39084(11) 0.0221(5) Uani 1 1 d . A 2
C22 C 0.7894(3) 0.53864(18) 0.40150(11) 0.0227(5) Uani 1 1 d . A 2
C23 C 0.8270(3) 0.55916(19) 0.46785(12) 0.0257(6) Uani 1 1 d . A 2
H23A H 0.9256 0.5630 0.4746 0.039 Uiso 1 1 calc R A 2
H23B H 0.7925 0.5076 0.4915 0.039 Uiso 1 1 calc R A 2
H23C H 0.7864 0.6197 0.4788 0.039 Uiso 1 1 calc R A 2
C24 C 0.8526(3) 0.4424(2) 0.38280(13) 0.0341(7) Uani 1 1 d . A 2
H24A H 0.8271 0.4303 0.3415 0.051 Uiso 1 1 calc R A 2
H24B H 0.8190 0.3905 0.4065 0.051 Uiso 1 1 calc R A 2
H24C H 0.9515 0.4459 0.3887 0.051 Uiso 1 1 calc R A 2
C25 C 0.0304(3) 0.7929(2) 0.46549(14) 0.0319(6) Uani 1 1 d . C 2
H25A H -0.0367 0.7761 0.4332 0.038 Uiso 1 1 calc R C 2
H25B H -0.0168 0.7940 0.5022 0.038 Uiso 1 1 calc R C 2
Cl1 Cl 0.09776(9) 0.90938(6) 0.45239(5) 0.0528(2) Uani 1 1 d . C 2
Cl2 Cl 0.16206(8) 0.70333(6) 0.47099(4) 0.0454(2) Uani 1 1 d . C 2

loop_
_atom_site_aniso_label
_atom_site_aniso_U_11
_atom_site_aniso_U_22
_atom_site_aniso_U_33
_atom_site_aniso_U_23
_atom_site_aniso_U_13
_atom_site_aniso_U_12
Ir1 0.01656(5) 0.01718(5) 0.01559(5) 0.00025(4) 0.00189(3) 0.00259(4)
N1 0.0224(11) 0.0195(10) 0.0193(10) -0.0006(8) 0.0007(8) 0.0050(9)
N2 0.0233(11) 0.0166(10) 0.0180(10) -0.0005(8) 0.0008(8) 0.0016(9)
N3 0.0202(11) 0.0186(10) 0.0225(11) -0.0049(8) 0.0053(8) 0.0021(9)
O1 0.0234(9) 0.0266(9) 0.0228(9) -0.0034(7) 0.0071(7) -0.0031(8)
O2 0.0229(9) 0.0226(9) 0.0175(8) -0.0015(7) 0.0008(7) 0.0079(7)
O3 0.0234(9) 0.0234(9) 0.0249(9) 0.0072(7) 0.0063(7) 0.0073(8)
P1 0.0212(3) 0.0177(3) 0.0170(3) 0.0005(2) 0.0022(2) -0.0027(3)
F1 0.0366(10) 0.0299(9) 0.0412(10) -0.0128(8) -0.0026(8) 0.0061(8)
F2 0.0317(9) 0.0321(9) 0.0288(8) -0.0007(7) 0.0035(7) -0.0140(7)
F3 0.0428(10) 0.0349(9) 0.0196(8) 0.0062(7) 0.0032(7) -0.0001(8)
F4 0.0267(9) 0.0385(10) 0.0357(9) 0.0054(8) -0.0044(7) -0.0086(8)
F5 0.0324(9) 0.0385(9) 0.0290(9) 0.0151(7) -0.0041(7) -0.0089(8)
F6 0.0441(10) 0.0337(9) 0.0306(9) -0.0071(7) 0.0062(8) 0.0082(8)
C1 0.0235(13) 0.0239(13) 0.0291(14) -0.0040(11) 0.0022(11) 0.0039(11)
C2 0.0321(16) 0.0366(16) 0.0307(15) -0.0144(13) 0.0006(12) 0.0052(13)
C3 0.0391(17) 0.0436(18) 0.0253(14) -0.0085(13) 0.0086(12) 0.0041(15)
C4 0.0319(15) 0.0369(16) 0.0261(14) 0.0005(12) 0.0097(12) 0.0037(13)
C5 0.0266(14) 0.0234(13) 0.0216(12) 0.0035(10) 0.0039(10) 0.0077(11)
C6 0.0226(13) 0.0252(13) 0.0207(12) 0.0018(10) 0.0062(10) -0.0008(11)
C7 0.0234(14) 0.0360(16) 0.0288(14) 0.0053(12) 0.0051(11) 0.0030(12)
C8 0.0400(17) 0.0265(14) 0.0282(15) 0.0053(11) 0.0058(12) -0.0060(13)
C9 0.0345(15) 0.0257(14) 0.0198(13) -0.0026(10) -0.0046(11) 0.0080(12)
C10 0.0446(18) 0.0315(15) 0.0246(14) -0.0044(12) -0.0134(13) 0.0140(14)
C11 0.0366(17) 0.0282(15) 0.0363(16) -0.0083(12) -0.0109(13) 0.0137(13)
C12 0.0267(14) 0.0269(14) 0.0271(14) -0.0075(11) -0.0020(11) 0.0078(11)
C13 0.0189(12) 0.0182(12) 0.0209(12) -0.0029(9) 0.0013(10) -0.0021(10)
C14 0.0180(12) 0.0210(12) 0.0203(12) -0.0013(10) 0.0029(9) 0.0007(10)
C15 0.0289(14) 0.0206(13) 0.0245(13) -0.0015(10) -0.0030(11) -0.0010(11)
C16 0.0250(14) 0.0332(15) 0.0284(14) 0.0019(12) 0.0079(11) -0.0003(12)
C17 0.0240(14) 0.0264(14) 0.0303(14) -0.0085(11) 0.0026(11) -0.0008(11)
C18 0.0311(16) 0.0339(16) 0.0363(16) -0.0149(13) 0.0084(13) -0.0082(13)
C19 0.0429(18) 0.0316(16) 0.0307(15) -0.0117(12) 0.0168(13) -0.0183(14)
C20 0.0440(18) 0.0225(13) 0.0245(14) -0.0043(11) 0.0091(12) -0.0065(13)
C21 0.0312(14) 0.0178(12) 0.0178(12) -0.0033(9) 0.0060(10) 0.0019(11)
C22 0.0273(14) 0.0183(12) 0.0231(13) 0.0037(10) 0.0064(10) 0.0056(11)
C23 0.0315(15) 0.0224(13) 0.0231(13) 0.0033(10) 0.0022(11) 0.0042(11)
C24 0.0472(19) 0.0255(15) 0.0305(15) 0.0005(12) 0.0087(13) 0.0135(13)
C25 0.0223(14) 0.0392(17) 0.0350(16) 0.0005(13) 0.0065(12) -0.0042(12)
Cl1 0.0369(4) 0.0324(4) 0.0900(7) -0.0170(4) 0.0099(4) -0.0076(4)
Cl2 0.0273(4) 0.0456(5) 0.0627(5) 0.0207(4) -0.0015(4) 0.0001(3)

loop_
_atom_type_symbol
_atom_type_description
_atom_type_scat_dispersion_real
_atom_type_scat_dispersion_imag
_atom_type_scat_source
C C 0.0033 0.0016 'International Tables Vol C Tables 4.2.6.8 and 6.1.1.4'
H H 0.0000 0.0000 'International Tables Vol C Tables 4.2.6.8 and 6.1.1.4'
Cl Cl 0.1484 0.1585 'International Tables Vol C Tables 4.2.6.8 and 6.1.1.4'
F F 0.0171 0.0103 'International Tables Vol C Tables 4.2.6.8 and 6.1.1.4'
Ir Ir -1.4442 7.9887 'International Tables Vol C Tables 4.2.6.8 and 6.1.1.4'
N N 0.0061 0.0033 'International Tables Vol C Tables 4.2.6.8 and 6.1.1.4'
O O 0.0106 0.0060 'International Tables Vol C Tables 4.2.6.8 and 6.1.1.4'
P P 0.1023 0.0942 'International Tables Vol C Tables 4.2.6.8 and 6.1.1.4'

loop_
_geom_angle_atom_site_label_1
_geom_angle_atom_site_label_2
_geom_angle_atom_site_label_3
_geom_angle
O2 Ir1 O3 94.66(7)
O2 Ir1 O1 90.90(8)
O3 Ir1 O1 95.07(8)
O2 Ir1 N2 81.52(8)
O3 Ir1 N2 174.90(8)
O1 Ir1 N2 88.39(8)
O2 Ir1 N1 171.33(8)
O3 Ir1 N1 86.63(8)
O1 Ir1 N1 80.44(8)
N2 Ir1 N1 97.66(8)
O2 Ir1 N3 88.42(8)
O3 Ir1 N3 80.75(8)
O1 Ir1 N3 175.70(8)
N2 Ir1 N3 95.71(8)
N1 Ir1 N3 100.25(8)
C1 N1 C5 120.4(2)
C1 N1 Ir1 125.91(18)
C5 N1 Ir1 113.68(17)
C9 N2 C13 120.4(2)
C9 N2 Ir1 125.44(17)
C13 N2 Ir1 114.10(16)
C21 N3 C17 120.0(2)
C21 N3 Ir1 113.02(17)
C17 N3 Ir1 126.73(18)
C6 O1 Ir1 115.83(15)
C14 O2 Ir1 117.67(14)
C22 O3 Ir1 114.82(15)
F1 P1 F2 90.15(9)
F1 P1 F3 90.28(9)
F2 P1 F3 90.42(9)
F1 P1 F6 179.37(11)
F2 P1 F6 90.48(10)
F3 P1 F6 89.68(9)
F1 P1 F5 90.49(10)
F2 P1 F5 89.94(9)
F3 P1 F5 179.15(10)
F6 P1 F5 89.54(10)
F1 P1 F4 89.72(10)
F2 P1 F4 179.63(10)
F3 P1 F4 89.23(9)
F6 P1 F4 89.65(10)
F5 P1 F4 90.40(9)
N1 C1 C2 121.9(3)
C1 C2 C3 118.6(3)
C4 C3 C2 119.6(3)
C3 C4 C5 119.8(3)
N1 C5 C4 119.8(3)
N1 C5 C6 115.7(2)
C4 C5 C6 124.5(3)
O1 C6 C5 109.2(2)
O1 C6 C8 106.9(2)
C5 C6 C8 111.8(2)
O1 C6 C7 110.0(2)
C5 C6 C7 109.1(2)
C8 C6 C7 109.8(2)
N2 C9 C10 121.3(3)
C11 C10 C9 119.2(3)
C10 C11 C12 119.6(3)
C11 C12 C13 119.7(3)
N2 C13 C12 119.8(2)
N2 C13 C14 115.9(2)
C12 C13 C14 124.3(2)
O2 C14 C13 110.47(19)
O2 C14 C15 107.3(2)
C13 C14 C15 109.5(2)
O2 C14 C16 107.9(2)
C13 C14 C16 111.0(2)
C15 C14 C16 110.7(2)
N3 C17 C18 121.5(3)
C17 C18 C19 118.8(3)
C20 C19 C18 119.4(3)
C19 C20 C21 119.7(3)
N3 C21 C20 120.5(3)
N3 C21 C22 115.5(2)
C20 C21 C22 124.0(2)
O3 C22 C21 110.2(2)
O3 C22 C24 106.4(2)
C21 C22 C24 110.9(2)
O3 C22 C23 109.7(2)
C21 C22 C23 109.0(2)
C24 C22 C23 110.6(2)
Cl1 C25 Cl2 111.74(15)

loop_
_geom_bond_atom_site_label_1
_geom_bond_atom_site_label_2
_geom_bond_distance
Ir1 O2 1.9508(17)
Ir1 O3 1.9594(17)
Ir1 O1 1.9626(18)
Ir1 N2 2.047(2)
Ir1 N1 2.061(2)
Ir1 N3 2.061(2)
N1 C1 1.344(3)
N1 C5 1.353(3)
N2 C9 1.346(3)
N2 C13 1.356(3)
N3 C21 1.350(3)
N3 C17 1.358(3)
O1 C6 1.427(3)
O2 C14 1.425(3)
O3 C22 1.421(3)
P1 F1 1.5921(17)
P1 F2 1.5942(17)
P1 F3 1.6035(16)
P1 F6 1.6043(17)
P1 F5 1.6068(16)
P1 F4 1.6101(17)
C1 C2 1.377(4)
C2 C3 1.384(4)
C3 C4 1.380(4)
C4 C5 1.391(4)
C5 C6 1.513(4)
C6 C8 1.532(4)
C6 C7 1.539(4)
C9 C10 1.378(4)
C10 C11 1.376(4)
C11 C12 1.381(4)
C12 C13 1.390(4)
C13 C14 1.518(3)
C14 C15 1.526(3)
C14 C16 1.528(4)
C17 C18 1.377(4)
C18 C19 1.391(5)
C19 C20 1.383(4)
C20 C21 1.387(4)
C21 C22 1.518(4)
C22 C24 1.530(4)
C22 C23 1.538(4)
C25 Cl1 1.762(3)
C25 Cl2 1.773(3)
